data_4033330
loop_
_publ_author_name
'Sherwood, Alexander M.'
'Williamson, Samuel E.'
'Johnson, Stephanie N.'
'Yilmaz, Anil'
'Day, Victor W.'
'Prisinzano, Thomas E.'

_publ_section_title
;
 Scalable Regioselective and Stereoselective Synthesis of Functionalized
 (E)-4-Iodobut-3-en-1-ols: Gram-Scale Total Synthesis of Fungal
 Decanolides and Derivatives.
;
_journal_issue 2
_journal_name_full 'The Journal of organic chemistry'
_journal_page_first 980
_journal_page_last 992
_journal_paper_doi 10.1021/acs.joc.7b02324
_journal_volume 83
_journal_year 2018
_chemical_absolute_configuration syn
_chemical_formula_sum 'C15 H18 O3'
_chemical_formula_weight 246.29
_space_group_crystal_system monoclinic
_space_group_IT_number 5
_space_group_name_Hall 'C 2y'
_space_group_name_H-M_alt 'C 1 2 1'
_symmetry_space_group_name_Hall 'C 2y'
_symmetry_space_group_name_H-M 'C 1 2 1'
_atom_sites_solution_hydrogens mixed
_audit_creation_method SHELXL-2014/7
_cell_angle_alpha 90
_cell_angle_beta 90.211(2)
_cell_angle_gamma 90
_cell_formula_units_Z 8
_cell_length_a 31.5874(9)
_cell_length_b 5.49640(10)
_cell_length_c 14.9670(4)
_cell_measurement_reflns_used 9865
_cell_measurement_temperature 200(2)
_cell_measurement_theta_max 69.74
_cell_measurement_theta_min 2.80
_cell_volume 2598.51(11)
_computing_cell_refinement 'Bruker SAINT'
_computing_data_collection 'Bruker APEX2'
_computing_data_reduction 'Bruker SAINT'
_computing_molecular_graphics 'Bruker SHELXTL'
_computing_publication_material 'Bruker SHELXTL'
_computing_structure_refinement 'SHELXL-2014/7 (Sheldrick, 2014)'
_computing_structure_solution 'SHELXS-97 (Sheldrick 2008)'
_diffrn_ambient_temperature 200(2)
_diffrn_measured_fraction_theta_full 0.962
_diffrn_measured_fraction_theta_max 0.937
_diffrn_measurement_device_type 'Bruker APEX-II CCD'
_diffrn_measurement_method '\f and \w scans'
_diffrn_radiation_type CuK\a
_diffrn_radiation_wavelength 1.54178
_diffrn_reflns_av_R_equivalents 0.0585
_diffrn_reflns_av_unetI/netI 0.0599
_diffrn_reflns_Laue_measured_fraction_full 0.962
_diffrn_reflns_Laue_measured_fraction_max 0.937
_diffrn_reflns_limit_h_max 28
_diffrn_reflns_limit_h_min -38
_diffrn_reflns_limit_k_max 6
_diffrn_reflns_limit_k_min -6
_diffrn_reflns_limit_l_max 17
_diffrn_reflns_limit_l_min -18
_diffrn_reflns_number 14624
_diffrn_reflns_point_group_measured_fraction_full 0.937
_diffrn_reflns_point_group_measured_fraction_max 0.902
_diffrn_reflns_theta_full 66.000
_diffrn_reflns_theta_max 69.865
_diffrn_reflns_theta_min 2.798
_diffrn_source 'Bruker MicroStar microfocus rotating anode'
_exptl_absorpt_coefficient_mu 0.700
_exptl_absorpt_correction_T_max 1.000
_exptl_absorpt_correction_T_min 0.468
_exptl_absorpt_correction_type multi-scan
_exptl_crystal_colour colourless
_exptl_crystal_density_diffrn 1.259
_exptl_crystal_description 'Rectangular parallelepiped'
_exptl_crystal_F_000 1056
_exptl_crystal_size_max 0.210
_exptl_crystal_size_mid 0.120
_exptl_crystal_size_min 0.045
_refine_diff_density_max 0.767
_refine_diff_density_min -0.598
_refine_diff_density_rms 0.155
_refine_ls_abs_structure_details
; 
 Flack x determined using 1743 quotients [(I+)-(I-)]/[(I+)+(I-)] 
 (Parsons, Flack and Wagner, Acta Cryst. B69 (2013) 249-259). 
;
_refine_ls_abs_structure_Flack 0.12(11)
_refine_ls_extinction_coef 0.0058(10)
_refine_ls_extinction_expression Fc^*^=kFc[1+0.001xFc^2^\l^3^/sin(2\q)]^-1/4^
_refine_ls_extinction_method 'SHELXL-2014/7 (Sheldrick 2014'
_refine_ls_goodness_of_fit_ref 1.122
_refine_ls_hydrogen_treatment mixed
_refine_ls_matrix_type full
_refine_ls_number_parameters 330
_refine_ls_number_reflns 4462
_refine_ls_number_restraints 1
_refine_ls_restrained_S_all 1.122
_refine_ls_R_factor_all 0.0841
_refine_ls_R_factor_gt 0.0834
_refine_ls_shift/su_max 0.000
_refine_ls_shift/su_mean 0.000
_refine_ls_structure_factor_coef Fsqd
_refine_ls_weighting_details 'w=1/[\s^2^(Fo^2^)+(0.1616P)^2^] where P=(Fo^2^+2Fc^2^)/3'
_refine_ls_weighting_scheme calc
_refine_ls_wR_factor_gt 0.1952
_refine_ls_wR_factor_ref 0.1966
_reflns_Friedel_coverage 0.731
_reflns_Friedel_fraction_full 0.906
_reflns_Friedel_fraction_max 0.857
_reflns_number_gt 4342
_reflns_number_total 4462
_reflns_threshold_expression 'I > 2\s(I)'
_cod_data_source_file jo7b02324_si_003.cif
_cod_data_source_block q90f
_cod_depositor_comments 'Adding full bibliography for 4033329--4033330.cif.'
_cod_database_code 4033330
_shelx_shelxl_version_number 2014/7
_shelx_space_group_comment
; 
The symmetry employed for this shelxl refinement is uniquely defined 
by the following loop, which should always be used as a source of 
symmetry information in preference to the above space-group names. 
They are only intended as comments. 
;
_shelx_estimated_absorpt_t_min 0.867
_shelx_estimated_absorpt_t_max 0.969

loop_
_space_group_symop_operation_xyz
'x, y, z'
'-x, y, -z'
'x+1/2, y+1/2, z'
'-x+1/2, y+1/2, -z'

loop_
_atom_site_label
_atom_site_type_symbol
_atom_site_fract_x
_atom_site_fract_y
_atom_site_fract_z
_atom_site_U_iso_or_equiv
_atom_site_adp_type
_atom_site_occupancy
_atom_site_site_symmetry_order
_atom_site_calc_flag
_atom_site_refinement_flags_posn
_atom_site_refinement_flags_adp
O1A O 0.05074(7) 0.6045(5) 0.43112(15) 0.0248(6) Uani 1 1 d . .
O2A O 0.07078(11) 0.8954(5) 0.52867(19) 0.0440(8) Uani 1 1 d . .
O3A O 0.20333(9) 0.3133(6) 0.53924(18) 0.0354(7) Uani 1 1 d . .
H3OA H 0.2268(17) 0.372(11) 0.559(3) 0.035(12) Uiso 1 1 d . .
C1A C 0.06184(11) 0.6861(7) 0.5135(2) 0.0261(8) Uani 1 1 d . .
C2A C 0.06091(10) 0.4872(7) 0.5830(2) 0.0262(8) Uani 1 1 d . .
H2AA H 0.0615 0.3269 0.5528 0.031 Uiso 1 1 calc R U
H2AB H 0.0342 0.4983 0.6172 0.031 Uiso 1 1 calc R U
C3A C 0.09869(12) 0.5058(8) 0.6478(2) 0.0321(8) Uani 1 1 d . .
H3AA H 0.0893 0.4484 0.7073 0.039 Uiso 1 1 calc R U
H3AB H 0.1064 0.6796 0.6540 0.039 Uiso 1 1 calc R U
C4A C 0.13885(12) 0.3631(7) 0.6220(2) 0.0299(8) Uani 1 1 d . .
H4AA H 0.1570 0.3511 0.6758 0.036 Uiso 1 1 calc R U
H4AB H 0.1301 0.1956 0.6060 0.036 Uiso 1 1 calc R U
C5A C 0.16604(11) 0.4621(7) 0.5456(2) 0.0282(8) Uani 1 1 d . .
H5A H 0.1746 0.6331 0.5597 0.034 Uiso 1 1 calc R U
C6A C 0.14287(11) 0.4585(7) 0.4579(2) 0.0283(8) Uani 1 1 d . .
H6A H 0.1311 0.3082 0.4386 0.034 Uiso 1 1 calc R U
C7A C 0.13770(11) 0.6504(9) 0.4056(3) 0.0354(9) Uani 1 1 d . .
H7A H 0.1537 0.7929 0.4181 0.042 Uiso 1 1 calc R U
C8A C 0.10788(11) 0.6539(9) 0.3277(3) 0.0387(10) Uani 1 1 d . .
H8AA H 0.1043 0.4866 0.3044 0.046 Uiso 1 1 calc R U
H8AB H 0.1199 0.7555 0.2794 0.046 Uiso 1 1 calc R U
C9A C 0.06448(11) 0.7566(6) 0.3557(2) 0.0280(8) Uani 1 1 d . .
H9A H 0.0682 0.9279 0.3769 0.034 Uiso 1 1 calc R U
C10A C 0.03024(11) 0.7497(7) 0.2865(2) 0.0278(8) Uani 1 1 d . .
C11A C 0.00027(12) 0.9380(8) 0.2828(3) 0.0330(9) Uani 1 1 d . .
H11A H 0.0022 1.0683 0.3243 0.040 Uiso 1 1 calc R U
C12A C -0.03168(13) 0.9384(8) 0.2209(3) 0.0391(10) Uani 1 1 d . .
H12A H -0.0515 1.0686 0.2196 0.047 Uiso 1 1 calc R U
C13A C -0.03532(13) 0.7482(9) 0.1596(3) 0.0390(10) Uani 1 1 d . .
H13A H -0.0574 0.7481 0.1164 0.047 Uiso 1 1 calc R U
C14A C -0.00642(12) 0.5606(9) 0.1625(3) 0.0377(9) Uani 1 1 d . .
H14A H -0.0088 0.4300 0.1211 0.045 Uiso 1 1 calc R U
C15A C 0.02594(12) 0.5597(7) 0.2245(3) 0.0323(8) Uani 1 1 d . .
H15A H 0.0456 0.4289 0.2253 0.039 Uiso 1 1 calc R U
O1B O 0.28820(7) 0.4042(4) 0.08183(15) 0.0233(6) Uani 1 1 d . .
O2B O 0.24518(8) 0.7021(5) 0.1316(2) 0.0349(7) Uani 1 1 d . .
O3B O 0.22848(8) 0.0604(6) 0.39157(17) 0.0333(7) Uani 1 1 d . .
C1B C 0.25010(11) 0.4935(6) 0.1065(2) 0.0237(7) Uani 1 1 d . .
C2B C 0.21499(11) 0.3122(7) 0.0965(2) 0.0260(7) Uani 1 1 d . .
H2BA H 0.2273 0.1466 0.0937 0.031 Uiso 1 1 calc R U
H2BB H 0.2000 0.3427 0.0394 0.031 Uiso 1 1 calc R U
C3B C 0.18280(11) 0.3231(7) 0.1739(2) 0.0291(8) Uani 1 1 d . .
H3BA H 0.1816 0.4927 0.1960 0.035 Uiso 1 1 calc R U
H3BB H 0.1545 0.2824 0.1497 0.035 Uiso 1 1 calc R U
C4B C 0.19172(11) 0.1551(7) 0.2541(2) 0.0275(8) Uani 1 1 d . .
H4BA H 0.1971 -0.0107 0.2309 0.033 Uiso 1 1 calc R U
H4BB H 0.1657 0.1468 0.2908 0.033 Uiso 1 1 calc R U
C5B C 0.22887(11) 0.2260(7) 0.3157(2) 0.0266(8) Uani 1 1 d . .
H5B H 0.2248 0.3965 0.3374 0.032 Uiso 1 1 calc R U
C6B C 0.27063(10) 0.2068(7) 0.2693(2) 0.0252(7) Uani 1 1 d . .
H6B H 0.2774 0.0582 0.2403 0.030 Uiso 1 1 calc R U
C7B C 0.29871(12) 0.3872(7) 0.2664(2) 0.0286(8) Uani 1 1 d . .
H7B H 0.2948 0.5221 0.3052 0.034 Uiso 1 1 calc R U
C8B C 0.33601(11) 0.3890(8) 0.2056(2) 0.0284(8) Uani 1 1 d . .
H8BA H 0.3444 0.2198 0.1917 0.034 Uiso 1 1 calc R U
H8BB H 0.3602 0.4702 0.2356 0.034 Uiso 1 1 calc R U
C9B C 0.32492(11) 0.5251(7) 0.1183(2) 0.0240(7) Uani 1 1 d . .
H9B H 0.3175 0.6976 0.1326 0.029 Uiso 1 1 calc R U
C10B C 0.36012(11) 0.5219(6) 0.0504(2) 0.0240(7) Uani 1 1 d . .
C11B C 0.39006(12) 0.7093(7) 0.0509(2) 0.0292(8) Uani 1 1 d . .
H11B H 0.3876 0.8388 0.0926 0.035 Uiso 1 1 calc R U
C12B C 0.42336(12) 0.7067(9) -0.0093(3) 0.0345(8) Uani 1 1 d . .
H12B H 0.4434 0.8354 -0.0090 0.041 Uiso 1 1 calc R U
C13B C 0.42750(12) 0.5168(8) -0.0698(2) 0.0344(9) Uani 1 1 d . .
H13B H 0.4506 0.5133 -0.1102 0.041 Uiso 1 1 calc R U
C14B C 0.39760(13) 0.3324(8) -0.0706(3) 0.0346(9) Uani 1 1 d . .
H14B H 0.4002 0.2028 -0.1122 0.042 Uiso 1 1 calc R U
C15B C 0.36417(13) 0.3347(7) -0.0118(2) 0.0308(8) Uani 1 1 d . .
H15B H 0.3437 0.2080 -0.0137 0.037 Uiso 1 1 calc R U

loop_
_atom_site_aniso_label
_atom_site_aniso_U_11
_atom_site_aniso_U_22
_atom_site_aniso_U_33
_atom_site_aniso_U_23
_atom_site_aniso_U_13
_atom_site_aniso_U_12
O1A 0.0214(11) 0.0277(12) 0.0253(12) 0.0024(9) 0.0051(10) -0.0029(9)
O2A 0.067(2) 0.0249(14) 0.0402(14) -0.0067(11) -0.0076(15) 0.0036(14)
O3A 0.0191(12) 0.0515(17) 0.0357(14) -0.0044(12) -0.0006(12) 0.0066(12)
C1A 0.0206(15) 0.0312(19) 0.0266(16) -0.0018(13) 0.0041(13) 0.0026(14)
C2A 0.0202(16) 0.0325(18) 0.0261(16) 0.0020(13) 0.0101(15) 0.0031(14)
C3A 0.0297(19) 0.043(2) 0.0238(15) -0.0022(14) 0.0082(15) 0.0053(16)
C4A 0.0237(18) 0.036(2) 0.0304(17) 0.0023(14) 0.0021(16) 0.0037(14)
C5A 0.0180(16) 0.036(2) 0.0305(16) -0.0019(13) 0.0039(15) 0.0000(14)
C6A 0.0156(16) 0.042(2) 0.0274(16) -0.0031(14) 0.0045(14) 0.0022(14)
C7A 0.0147(16) 0.057(3) 0.0347(18) 0.0071(17) 0.0076(15) -0.0058(16)
C8A 0.0189(16) 0.067(3) 0.0300(18) 0.0129(17) 0.0053(15) -0.0025(18)
C9A 0.0247(18) 0.0307(19) 0.0286(16) 0.0082(13) 0.0030(15) -0.0053(14)
C10A 0.0214(16) 0.0336(19) 0.0284(16) 0.0082(13) 0.0061(14) -0.0038(13)
C11A 0.0254(18) 0.036(2) 0.0374(19) 0.0010(15) 0.0070(16) 0.0038(15)
C12A 0.0245(19) 0.042(2) 0.051(2) 0.0117(18) 0.0051(18) 0.0059(16)
C13A 0.0244(18) 0.056(3) 0.0367(19) 0.0111(17) -0.0029(17) -0.0053(17)
C14A 0.0269(19) 0.049(2) 0.037(2) -0.0008(17) 0.0012(17) -0.0079(17)
C15A 0.0234(17) 0.0339(19) 0.0397(18) 0.0030(15) 0.0012(17) -0.0001(15)
O1B 0.0191(12) 0.0284(12) 0.0225(10) -0.0035(9) 0.0032(9) 0.0002(9)
O2B 0.0294(13) 0.0249(13) 0.0504(16) -0.0026(11) 0.0083(12) 0.0061(11)
O3B 0.0280(13) 0.0437(16) 0.0283(11) 0.0059(11) 0.0088(11) -0.0009(11)
C1B 0.0173(16) 0.0334(18) 0.0205(14) 0.0021(13) 0.0017(13) 0.0007(14)
C2B 0.0174(15) 0.0338(17) 0.0267(15) -0.0043(13) -0.0009(14) 0.0016(14)
C3B 0.0169(16) 0.036(2) 0.0342(18) -0.0032(14) 0.0040(15) 0.0013(14)
C4B 0.0184(15) 0.0315(18) 0.0325(17) -0.0025(13) 0.0076(14) -0.0022(13)
C5B 0.0231(17) 0.0318(17) 0.0250(16) 0.0001(13) 0.0038(14) 0.0005(14)
C6B 0.0218(16) 0.0329(17) 0.0207(15) 0.0009(13) 0.0011(14) 0.0008(15)
C7B 0.0240(17) 0.042(2) 0.0192(14) 0.0002(14) -0.0007(14) -0.0026(15)
C8B 0.0171(16) 0.044(2) 0.0236(15) 0.0024(14) -0.0036(15) -0.0031(14)
C9B 0.0193(15) 0.0296(17) 0.0232(15) -0.0020(13) 0.0019(14) -0.0020(13)
C10B 0.0209(16) 0.0287(17) 0.0222(15) 0.0021(13) 0.0020(14) 0.0028(13)
C11B 0.0232(16) 0.0337(17) 0.0307(17) -0.0014(14) 0.0021(15) -0.0040(15)
C12B 0.0228(16) 0.043(2) 0.0374(19) 0.0019(16) 0.0041(16) -0.0066(16)
C13B 0.0242(18) 0.051(2) 0.0282(16) 0.0037(16) 0.0097(15) 0.0036(17)
C14B 0.034(2) 0.038(2) 0.0315(17) -0.0051(14) 0.0102(17) 0.0026(17)
C15B 0.0275(18) 0.033(2) 0.0315(17) -0.0030(14) 0.0064(16) -0.0042(15)

loop_
_atom_type_symbol
_atom_type_description
_atom_type_scat_dispersion_real
_atom_type_scat_dispersion_imag
_atom_type_scat_source
C C 0.0181 0.0091 'International Tables Vol C Tables 4.2.6.8 and 6.1.1.4'
H H 0.0000 0.0000 'International Tables Vol C Tables 4.2.6.8 and 6.1.1.4'
O O 0.0492 0.0322 'International Tables Vol C Tables 4.2.6.8 and 6.1.1.4'

loop_
_geom_angle_atom_site_label_1
_geom_angle_atom_site_label_2
_geom_angle_atom_site_label_3
_geom_angle
C1A O1A C9A 115.7(3)
C5A O3A H3OA 118(4)
O2A C1A O1A 123.0(3)
O2A C1A C2A 124.5(3)
O1A C1A C2A 112.4(3)
C1A C2A C3A 111.7(3)
C1A C2A H2AA 109.3
C3A C2A H2AA 109.3
C1A C2A H2AB 109.3
C3A C2A H2AB 109.3
H2AA C2A H2AB 107.9
C2A C3A C4A 116.4(3)
C2A C3A H3AA 108.2
C4A C3A H3AA 108.2
C2A C3A H3AB 108.2
C4A C3A H3AB 108.2
H3AA C3A H3AB 107.3
C5A C4A C3A 118.1(3)
C5A C4A H4AA 107.8
C3A C4A H4AA 107.8
C5A C4A H4AB 107.8
C3A C4A H4AB 107.8
H4AA C4A H4AB 107.1
O3A C5A C6A 109.4(3)
O3A C5A C4A 108.0(3)
C6A C5A C4A 112.0(3)
O3A C5A H5A 109.1
C6A C5A H5A 109.1
C4A C5A H5A 109.1
C7A C6A C5A 124.4(4)
C7A C6A H6A 117.8
C5A C6A H6A 117.8
C6A C7A C8A 123.2(4)
C6A C7A H7A 118.4
C8A C7A H7A 118.4
C7A C8A C9A 110.5(3)
C7A C8A H8AA 109.5
C9A C8A H8AA 109.5
C7A C8A H8AB 109.5
C9A C8A H8AB 109.5
H8AA C8A H8AB 108.1
O1A C9A C10A 107.6(3)
O1A C9A C8A 105.4(3)
C10A C9A C8A 116.3(3)
O1A C9A H9A 109.1
C10A C9A H9A 109.1
C8A C9A H9A 109.1
C15A C10A C11A 117.3(4)
C15A C10A C9A 123.0(3)
C11A C10A C9A 119.7(4)
C12A C11A C10A 121.6(4)
C12A C11A H11A 119.2
C10A C11A H11A 119.2
C11A C12A C13A 120.2(4)
C11A C12A H12A 119.9
C13A C12A H12A 119.9
C14A C13A C12A 119.1(4)
C14A C13A H13A 120.4
C12A C13A H13A 120.4
C13A C14A C15A 120.9(4)
C13A C14A H14A 119.6
C15A C14A H14A 119.6
C14A C15A C10A 120.9(4)
C14A C15A H15A 119.6
C10A C15A H15A 119.6
C1B O1B C9B 116.4(3)
O2B C1B O1B 122.7(3)
O2B C1B C2B 124.2(3)
O1B C1B C2B 113.0(3)
C1B C2B C3B 112.9(3)
C1B C2B H2BA 109.0
C3B C2B H2BA 109.0
C1B C2B H2BB 109.0
C3B C2B H2BB 109.0
H2BA C2B H2BB 107.8
C4B C3B C2B 116.2(3)
C4B C3B H3BA 108.2
C2B C3B H3BA 108.2
C4B C3B H3BB 108.2
C2B C3B H3BB 108.2
H3BA C3B H3BB 107.4
C3B C4B C5B 116.9(3)
C3B C4B H4BA 108.1
C5B C4B H4BA 108.1
C3B C4B H4BB 108.1
C5B C4B H4BB 108.1
H4BA C4B H4BB 107.3
O3B C5B C6B 109.2(3)
O3B C5B C4B 107.5(3)
C6B C5B C4B 112.0(3)
O3B C5B H5B 109.4
C6B C5B H5B 109.4
C4B C5B H5B 109.4
C7B C6B C5B 123.4(3)
C7B C6B H6B 118.3
C5B C6B H6B 118.3
C6B C7B C8B 123.5(3)
C6B C7B H7B 118.2
C8B C7B H7B 118.2
C7B C8B C9B 110.0(3)
C7B C8B H8BA 109.7
C9B C8B H8BA 109.7
C7B C8B H8BB 109.7
C9B C8B H8BB 109.7
H8BA C8B H8BB 108.2
O1B C9B C10B 109.5(3)
O1B C9B C8B 106.1(3)
C10B C9B C8B 113.5(3)
O1B C9B H9B 109.2
C10B C9B H9B 109.2
C8B C9B H9B 109.2
C15B C10B C11B 118.9(3)
C15B C10B C9B 121.9(3)
C11B C10B C9B 119.2(3)
C12B C11B C10B 120.2(4)
C12B C11B H11B 119.9
C10B C11B H11B 119.9
C11B C12B C13B 120.3(4)
C11B C12B H12B 119.8
C13B C12B H12B 119.8
C14B C13B C12B 119.3(3)
C14B C13B H13B 120.3
C12B C13B H13B 120.3
C15B C14B C13B 120.8(3)
C15B C14B H14B 119.6
C13B C14B H14B 119.6
C14B C15B C10B 120.4(3)
C14B C15B H15B 119.8
C10B C15B H15B 119.8

loop_
_geom_bond_atom_site_label_1
_geom_bond_atom_site_label_2
_geom_bond_distance
O1A C1A 1.357(4)
O1A C9A 1.471(4)
O2A C1A 1.206(5)
O3A C5A 1.438(4)
O3A H3OA 0.86(5)
C1A C2A 1.509(5)
C2A C3A 1.539(5)
C2A H2AA 0.9900
C2A H2AB 0.9900
C3A C4A 1.542(5)
C3A H3AA 0.9900
C3A H3AB 0.9900
C4A C5A 1.532(5)
C4A H4AA 0.9900
C4A H4AB 0.9900
C5A C6A 1.501(5)
C5A H5A 1.0000
C6A C7A 1.324(6)
C6A H6A 0.9500
C7A C8A 1.496(5)
C7A H7A 0.9500
C8A C9A 1.542(5)
C8A H8AA 0.9900
C8A H8AB 0.9900
C9A C10A 1.495(5)
C9A H9A 1.0000
C10A C15A 1.403(5)
C10A C11A 1.404(5)
C11A C12A 1.368(6)
C11A H11A 0.9500
C12A C13A 1.395(7)
C12A H12A 0.9500
C13A C14A 1.378(7)
C13A H13A 0.9500
C14A C15A 1.378(6)
C14A H14A 0.9500
C15A H15A 0.9500
O1B C1B 1.352(4)
O1B C9B 1.442(4)
O2B C1B 1.217(5)
O3B C5B 1.455(4)
C1B C2B 1.498(5)
C2B C3B 1.546(5)
C2B H2BA 0.9900
C2B H2BB 0.9900
C3B C4B 1.539(5)
C3B H3BA 0.9900
C3B H3BB 0.9900
C4B C5B 1.540(5)
C4B H4BA 0.9900
C4B H4BB 0.9900
C5B C6B 1.497(5)
C5B H5B 1.0000
C6B C7B 1.331(5)
C6B H6B 0.9500
C7B C8B 1.491(5)
C7B H7B 0.9500
C8B C9B 1.546(5)
C8B H8BA 0.9900
C8B H8BB 0.9900
C9B C10B 1.509(4)
C9B H9B 1.0000
C10B C15B 1.393(5)
C10B C11B 1.398(5)
C11B C12B 1.387(5)
C11B H11B 0.9500
C12B C13B 1.388(6)
C12B H12B 0.9500
C13B C14B 1.386(6)
C13B H13B 0.9500
C14B C15B 1.377(5)
C14B H14B 0.9500
C15B H15B 0.9500

loop_
_geom_hbond_atom_site_label_D
_geom_hbond_atom_site_label_H
_geom_hbond_atom_site_label_A
_geom_hbond_distance_DH
_geom_hbond_distance_HA
_geom_hbond_distance_DA
_geom_hbond_angle_DHA
_geom_hbond_site_symmetry_A
O3A H3OA O3B 0.86(5) 1.90(6) 2.746(4) 168(5) 4_556
C2A H2AA O2A 0.99 2.42 3.367(5) 160.7 1_545
C2B H2BA O2B 0.99 2.57 3.525(5) 161.8 1_545
C4B H4BA O2B 0.99 2.65 3.526(4) 147.7 1_545

loop_
_geom_torsion_atom_site_label_1
_geom_torsion_atom_site_label_2
_geom_torsion_atom_site_label_3
_geom_torsion_atom_site_label_4
_geom_torsion
C9A O1A C1A O2A 21.3(5)
C9A O1A C1A C2A -159.7(3)
O2A C1A C2A C3A -41.7(5)
O1A C1A C2A C3A 139.3(3)
C1A C2A C3A C4A -90.9(4)
C2A C3A C4A C5A 73.8(5)
C3A C4A C5A O3A 174.8(3)
C3A C4A C5A C6A -64.7(4)
O3A C5A C6A C7A -114.8(4)
C4A C5A C6A C7A 125.5(4)
C5A C6A C7A C8A -168.1(3)
C6A C7A C8A C9A 93.5(5)
C1A O1A C9A C10A -143.5(3)
C1A O1A C9A C8A 91.7(3)
C7A C8A C9A O1A -55.5(4)
C7A C8A C9A C10A -174.6(3)
O1A C9A C10A C15A -82.2(4)
C8A C9A C10A C15A 35.6(5)
O1A C9A C10A C11A 96.9(4)
C8A C9A C10A C11A -145.2(4)
C15A C10A C11A C12A -0.5(5)
C9A C10A C11A C12A -179.7(3)
C10A C11A C12A C13A 0.3(6)
C11A C12A C13A C14A 0.1(6)
C12A C13A C14A C15A -0.4(6)
C13A C14A C15A C10A 0.2(6)
C11A C10A C15A C14A 0.3(5)
C9A C10A C15A C14A 179.4(4)
C9B O1B C1B O2B 24.0(5)
C9B O1B C1B C2B -158.0(3)
O2B C1B C2B C3B -41.4(5)
O1B C1B C2B C3B 140.6(3)
C1B C2B C3B C4B -91.1(4)
C2B C3B C4B C5B 72.3(4)
C3B C4B C5B O3B 173.6(3)
C3B C4B C5B C6B -66.5(4)
O3B C5B C6B C7B -113.7(4)
C4B C5B C6B C7B 127.3(4)
C5B C6B C7B C8B -167.1(3)
C6B C7B C8B C9B 93.6(4)
C1B O1B C9B C10B -145.8(3)
C1B O1B C9B C8B 91.4(3)
C7B C8B C9B O1B -56.1(4)
C7B C8B C9B C10B -176.4(3)
O1B C9B C10B C15B -30.1(4)
C8B C9B C10B C15B 88.2(4)
O1B C9B C10B C11B 151.3(3)
C8B C9B C10B C11B -90.4(4)
C15B C10B C11B C12B -0.5(6)
C9B C10B C11B C12B 178.2(3)
C10B C11B C12B C13B -0.7(6)
C11B C12B C13B C14B 1.2(6)
C12B C13B C14B C15B -0.5(6)
C13B C14B C15B C10B -0.7(6)
C11B C10B C15B C14B 1.2(6)
C9B C10B C15B C14B -177.4(3)
